data_7712041
loop_
_publ_author_name
'Ram&#xed;rez-Palma, Lillian G'
'Castro-Ram&#xed;rez, Rodrigo'
'Lozano-Ramos, Le&#xf3;n'
'Galindo-Murillo, Rodrigo'
'Barba-Behrens, Norah'
'Cort&#xe9;s-Guzm&#xe1;n, Fernando'

_publ_section_title
;
 DNA recognition site of anticancer tinidazole copper(II) complexes.
;
_journal_issue 7
_journal_name_full 'Dalton transactions (Cambridge, England : 2003)'
_journal_page_first 2087
_journal_page_last 2097
_journal_paper_doi 10.1039/d2dt02854a
_journal_volume 52
_journal_year 2023
_chemical_formula_sum 'C16 H26 Br Cu N6 O8 S2'
_chemical_formula_weight 638
_space_group_IT_number 15
_space_group_name_Hall '-I 2ya'
_space_group_name_H-M_alt 'I 1 2/a 1'
_symmetry_cell_setting monoclinic
_symmetry_Int_Tables_number 15
_symmetry_space_group_name_Hall '-I 2ya'
_symmetry_space_group_name_H-M 'I 1 2/a 1'
_atom_sites_solution_hydrogens geom
_audit_update_record
;
2022-08-25 deposited with the CCDC.	2023-01-03 downloaded from the CCDC.
;
_cell_angle_alpha 90
_cell_angle_beta 99.767(11)
_cell_angle_gamma 90
_cell_formula_units_Z 4
_cell_length_a 14.7154(18)
_cell_length_b 12.7433(12)
_cell_length_c 12.6692(15)
_cell_measurement_reflns_used 1656
_cell_measurement_temperature 120(2)
_cell_measurement_theta_max 28.822
_cell_measurement_theta_min 3.752
_cell_volume 2341.3(5)
_computing_cell_refinement
;
        CrysAlisPro, Agilent Technologies,
        Version 1.171.36.32 (release 02-08-2013 CrysAlis171 .NET)
        (compiled Aug  2 2013,16:46:58)
;
_computing_data_collection
;
        CrysAlisPro, Agilent Technologies,
        Version 1.171.36.32 (release 02-08-2013 CrysAlis171 .NET)
        (compiled Aug  2 2013,16:46:58)
;
_computing_data_reduction
;
        CrysAlisPro, Agilent Technologies,
        Version 1.171.36.32 (release 02-08-2013 CrysAlis171 .NET)
        (compiled Aug  2 2013,16:46:58)
;
_computing_structure_refinement 'SHELXL-2018/3 (Sheldrick, 2018)'
_computing_structure_solution 'SHELXT 2018/2 (Sheldrick, 2018)'
_diffrn_ambient_temperature 120(2)
_diffrn_detector_area_resol_mean 10.4685
_diffrn_measured_fraction_theta_full 0.997
_diffrn_measured_fraction_theta_max 0.847
_diffrn_measurement_device_type 'Xcalibur, Atlas, Gemini'
_diffrn_measurement_method '\w scans'
_diffrn_orient_matrix_UB_11 0.0022327
_diffrn_orient_matrix_UB_12 0.0218265
_diffrn_orient_matrix_UB_13 -0.0508688
_diffrn_orient_matrix_UB_21 -0.0480525
_diffrn_orient_matrix_UB_22 0.0107043
_diffrn_orient_matrix_UB_23 -0.0075094
_diffrn_orient_matrix_UB_31 0.0093542
_diffrn_orient_matrix_UB_32 0.0500768
_diffrn_orient_matrix_UB_33 0.0238962
_diffrn_radiation_monochromator graphite
_diffrn_radiation_type MoK\a
_diffrn_radiation_wavelength 0.71073
_diffrn_reflns_av_R_equivalents 0.0409
_diffrn_reflns_av_unetI/netI 0.0651
_diffrn_reflns_Laue_measured_fraction_full 0.997
_diffrn_reflns_Laue_measured_fraction_max 0.847
_diffrn_reflns_limit_h_max 20
_diffrn_reflns_limit_h_min -12
_diffrn_reflns_limit_k_max 11
_diffrn_reflns_limit_k_min -17
_diffrn_reflns_limit_l_max 17
_diffrn_reflns_limit_l_min -16
_diffrn_reflns_number 5110
_diffrn_reflns_point_group_measured_fraction_full 0.997
_diffrn_reflns_point_group_measured_fraction_max 0.847
_diffrn_reflns_theta_full 25.242
_diffrn_reflns_theta_max 29.379
_diffrn_reflns_theta_min 3.691
_exptl_absorpt_coefficient_mu 2.874
_exptl_absorpt_correction_T_max 0.794
_exptl_absorpt_correction_T_min 0.349
_exptl_absorpt_correction_type analytical
_exptl_absorpt_process_details
;
        CrysAlisPro, Agilent Technologies,
        Version 1.171.36.32 (release 02-08-2013 CrysAlis171 .NET)
        (compiled Aug  2 2013,16:46:58)
Analytical numeric absorption correction using a multifaceted crystal
     model based on expressions derived by R.C. Clark & J.S. Reid.
        (Clark, R. C. & Reid, J. S. (1995). Acta Cryst. A51, 887-897)
;
_exptl_crystal_colour brown
_exptl_crystal_density_diffrn 1.81
_exptl_crystal_description plate
_exptl_crystal_F_000 1296
_exptl_crystal_size_max 0.48
_exptl_crystal_size_mid 0.4
_exptl_crystal_size_min 0.07
_refine_diff_density_max 0.516
_refine_diff_density_min -0.738
_refine_diff_density_rms 0.126
_refine_ls_extinction_method none
_refine_ls_goodness_of_fit_ref 1.037
_refine_ls_hydrogen_treatment constr
_refine_ls_matrix_type full
_refine_ls_number_parameters 157
_refine_ls_number_reflns 2732
_refine_ls_number_restraints 0
_refine_ls_restrained_S_all 1.037
_refine_ls_R_factor_all 0.0565
_refine_ls_R_factor_gt 0.0419
_refine_ls_shift/su_max 0.001
_refine_ls_shift/su_mean 0
_refine_ls_structure_factor_coef Fsqd
_refine_ls_weighting_details 'w=1/[\s^2^(Fo^2^)+(0.0417P)^2^] where P=(Fo^2^+2Fc^2^)/3'
_refine_ls_weighting_scheme calc
_refine_ls_wR_factor_gt 0.0896
_refine_ls_wR_factor_ref 0.0984
_reflns_Friedel_coverage 0
_reflns_number_gt 2211
_reflns_number_total 2732
_reflns_threshold_expression 'I > 2\s(I)'
_cod_data_source_file d2dt02854a1.cif
_cod_data_source_block shelx
_cod_depositor_comments 'Adding full bibliography for 7712041.cif.'
_cod_original_sg_symbol_H-M 'I 2/a'
_cod_database_code 7712041
_shelx_estimated_absorpt_t_min 0.339
_shelx_estimated_absorpt_t_max 0.824

loop_
_symmetry_equiv_pos_as_xyz
'x, y, z'
'-x+1/2, y, -z'
'x+1/2, y+1/2, z+1/2'
'-x+1, y+1/2, -z+1/2'
'-x, -y, -z'
'x-1/2, -y, z'
'-x+1/2, -y+1/2, -z+1/2'
'x, -y+1/2, z+1/2'

loop_
_atom_site_label
_atom_site_type_symbol
_atom_site_fract_x
_atom_site_fract_y
_atom_site_fract_z
_atom_site_U_iso_or_equiv
_atom_site_adp_type
_atom_site_occupancy
_atom_site_site_symmetry_order
_atom_site_calc_flag
_atom_site_refinement_flags_posn
_atom_site_refinement_flags_adp
_atom_site_refinement_flags_occupancy
_atom_site_disorder_assembly
_atom_site_disorder_group
Br1 Br 0.75 0.67653(3) 0.5 0.02305(15) Uani 1 2 d S T P . .
Cu1 Cu 0.75 0.48301(4) 0.5 0.01533(15) Uani 1 2 d S T P . .
S8 S 0.45094(5) 0.13902(6) 0.40884(5) 0.01370(18) Uani 1 1 d . . . . .
O3 O 0.48571(15) 0.21025(17) 0.49458(15) 0.0191(5) Uani 1 1 d . . . . .
O4 O 0.51685(15) 0.06848(16) 0.37375(16) 0.0196(5) Uani 1 1 d . . . . .
O1 O 0.37425(17) 0.57592(17) 0.33134(18) 0.0240(5) Uani 1 1 d . . . . .
N1 N 0.63232(18) 0.44310(19) 0.41474(19) 0.0141(5) Uani 1 1 d . . . . .
O2 O 0.34264(17) 0.43541(18) 0.23411(19) 0.0272(6) Uani 1 1 d . . . . .
N3 N 0.51973(17) 0.35673(19) 0.31090(18) 0.0129(5) Uani 1 1 d . . . . .
N4 N 0.39512(19) 0.4900(2) 0.2976(2) 0.0193(6) Uani 1 1 d . . . . .
C5 C 0.5555(2) 0.5053(2) 0.3992(2) 0.0141(6) Uani 1 1 d . . . . .
H5 H 0.55141 0.573749 0.427675 0.017 Uiso 1 1 calc R U . . .
C2 C 0.6089(2) 0.3538(2) 0.3613(2) 0.0137(6) Uani 1 1 d . . . . .
C4 C 0.4859(2) 0.4533(2) 0.3364(2) 0.0141(6) Uani 1 1 d . . . . .
C7 C 0.3991(2) 0.2148(2) 0.2966(2) 0.0147(6) Uani 1 1 d . . . . .
H7A H 0.362056 0.168137 0.243379 0.018 Uiso 1 1 calc R U . . .
H7B H 0.356892 0.267042 0.320113 0.018 Uiso 1 1 calc R U . . .
C9 C 0.3583(2) 0.0657(2) 0.4438(2) 0.0169(7) Uani 1 1 d . . . . .
H9A H 0.372673 0.047708 0.520858 0.02 Uiso 1 1 calc R U . . .
H9B H 0.302136 0.109784 0.432675 0.02 Uiso 1 1 calc R U . . .
C6 C 0.4709(2) 0.2712(2) 0.2444(2) 0.0155(6) Uani 1 1 d . . . . .
H6A H 0.516977 0.219368 0.228751 0.019 Uiso 1 1 calc R U . . .
H6B H 0.440398 0.301134 0.175328 0.019 Uiso 1 1 calc R U . . .
C11 C 0.6727(2) 0.2645(2) 0.3583(3) 0.0198(7) Uani 1 1 d . . . . .
H11A H 0.735923 0.286971 0.386187 0.03 Uiso 1 1 calc R U . . .
H11B H 0.668977 0.240332 0.28421 0.03 Uiso 1 1 calc R U . . .
H11C H 0.655532 0.207055 0.402386 0.03 Uiso 1 1 calc R U . . .
C10 C 0.3387(2) -0.0352(3) 0.3790(3) 0.0222(7) Uani 1 1 d . . . . .
H10A H 0.326044 -0.018246 0.302506 0.033 Uiso 1 1 calc R U . . .
H10B H 0.285077 -0.070504 0.399286 0.033 Uiso 1 1 calc R U . . .
H10C H 0.392495 -0.081605 0.393757 0.033 Uiso 1 1 calc R U . . .

loop_
_atom_site_aniso_label
_atom_site_aniso_U_11
_atom_site_aniso_U_22
_atom_site_aniso_U_33
_atom_site_aniso_U_23
_atom_site_aniso_U_13
_atom_site_aniso_U_12
Br1 0.0238(3) 0.0125(2) 0.0327(3) 0 0.0041(2) 0
Cu1 0.0128(3) 0.0160(3) 0.0163(3) 0 -0.0002(2) 0
S8 0.0122(4) 0.0183(4) 0.0101(3) 0.0014(3) 0.0003(3) 0.0013(3)
O3 0.0203(12) 0.0256(12) 0.0101(10) -0.0008(9) -0.0014(9) -0.0029(10)
O4 0.0148(12) 0.0263(12) 0.0173(11) 0.0036(9) 0.0019(9) 0.0076(10)
O1 0.0231(13) 0.0229(13) 0.0261(13) 0.0052(9) 0.0046(11) 0.0114(10)
N1 0.0152(13) 0.0132(12) 0.0139(12) 0.0046(10) 0.0022(10) 0.0027(11)
O2 0.0182(13) 0.0265(13) 0.0320(13) 0.0048(10) -0.0095(11) 0.0005(11)
N3 0.0126(13) 0.0138(12) 0.0116(11) 0.0005(10) 0.0001(10) -0.0003(11)
N4 0.0168(15) 0.0233(15) 0.0171(13) 0.0098(12) 0.0010(12) 0.0043(13)
C5 0.0119(15) 0.0162(15) 0.0137(14) 0.0042(12) 0.0006(12) 0.0031(13)
C2 0.0118(15) 0.0172(15) 0.0123(13) 0.0034(12) 0.0028(11) 0.0002(13)
C4 0.0127(15) 0.0174(15) 0.0120(14) 0.0050(12) 0.0013(12) 0.0039(13)
C7 0.0148(15) 0.0152(15) 0.0126(14) 0.0008(12) -0.0019(12) 0.0022(13)
C9 0.0180(17) 0.0181(15) 0.0148(14) 0.0025(12) 0.0036(13) 0.0002(14)
C6 0.0159(15) 0.0186(16) 0.0118(14) -0.0005(12) 0.0013(12) -0.0021(14)
C11 0.0116(15) 0.0188(16) 0.0290(18) -0.0013(14) 0.0036(13) 0.0035(13)
C10 0.0183(17) 0.0191(16) 0.0273(18) 0.0008(14) -0.0020(14) 0.0027(14)

loop_
_atom_type_symbol
_atom_type_description
_atom_type_scat_dispersion_real
_atom_type_scat_dispersion_imag
_atom_type_scat_source
C C 0.0033 0.0016 'International Tables Vol C Tables 4.2.6.8 and 6.1.1.4'
H H 0 0 'International Tables Vol C Tables 4.2.6.8 and 6.1.1.4'
N N 0.0061 0.0033 'International Tables Vol C Tables 4.2.6.8 and 6.1.1.4'
O O 0.0106 0.006 'International Tables Vol C Tables 4.2.6.8 and 6.1.1.4'
S S 0.1246 0.1234 'International Tables Vol C Tables 4.2.6.8 and 6.1.1.4'
Cu Cu 0.3201 1.2651 'International Tables Vol C Tables 4.2.6.8 and 6.1.1.4'
Br Br -0.2901 2.4595 'International Tables Vol C Tables 4.2.6.8 and 6.1.1.4'

loop_
_exptl_crystal_face_index_h
_exptl_crystal_face_index_k
_exptl_crystal_face_index_l
_exptl_crystal_face_perp_dist
20 1 2 0.0366
-20 -1 -2 0.0366
-4 16 7 0.2418
4 -16 -7 0.2418
-1 10 15 0.2065
1 -10 -15 0.2065
5 16 -8 0.1929
-5 -16 8 0.1929

loop_
_geom_angle_atom_site_label_1
_geom_angle_atom_site_label_2
_geom_angle_atom_site_label_3
_geom_angle
_geom_angle_site_symmetry_1
_geom_angle_site_symmetry_3
_geom_angle_publ_flag
N1 Cu1 N1 149.71(15) . 2_656 ?
N1 Cu1 Br1 105.14(7) . . ?
N1 Cu1 Br1 105.14(7) 2_656 . ?
O3 S8 O4 116.89(13) . . ?
O3 S8 C9 109.51(14) . . ?
O4 S8 C9 109.49(14) . . ?
O3 S8 C7 108.05(14) . . ?
O4 S8 C7 108.10(13) . . ?
C9 S8 C7 104.02(15) . . ?
C2 N1 C5 106.5(3) . . ?
C2 N1 Cu1 129.1(2) . . ?
C5 N1 Cu1 124.4(2) . . ?
C2 N3 C4 105.7(2) . . ?
C2 N3 C6 125.6(2) . . ?
C4 N3 C6 128.7(3) . . ?
O2 N4 O1 124.2(3) . . ?
O2 N4 C4 119.3(3) . . ?
O1 N4 C4 116.5(3) . . ?
C4 C5 N1 109.0(3) . . ?
C4 C5 H5 125.5 . . ?
N1 C5 H5 125.5 . . ?
N1 C2 N3 111.1(3) . . ?
N1 C2 C11 123.8(3) . . ?
N3 C2 C11 125.1(3) . . ?
C5 C4 N3 107.7(3) . . ?
C5 C4 N4 127.8(3) . . ?
N3 C4 N4 124.4(3) . . ?
C6 C7 S8 111.6(2) . . ?
C6 C7 H7A 109.3 . . ?
S8 C7 H7A 109.3 . . ?
C6 C7 H7B 109.3 . . ?
S8 C7 H7B 109.3 . . ?
H7A C7 H7B 108 . . ?
C10 C9 S8 113.2(2) . . ?
C10 C9 H9A 108.9 . . ?
S8 C9 H9A 108.9 . . ?
C10 C9 H9B 108.9 . . ?
S8 C9 H9B 108.9 . . ?
H9A C9 H9B 107.8 . . ?
N3 C6 C7 113.9(2) . . ?
N3 C6 H6A 108.8 . . ?
C7 C6 H6A 108.8 . . ?
N3 C6 H6B 108.8 . . ?
C7 C6 H6B 108.8 . . ?
H6A C6 H6B 107.7 . . ?
C2 C11 H11A 109.5 . . ?
C2 C11 H11B 109.5 . . ?
H11A C11 H11B 109.5 . . ?
C2 C11 H11C 109.5 . . ?
H11A C11 H11C 109.5 . . ?
H11B C11 H11C 109.5 . . ?
C9 C10 H10A 109.5 . . ?
C9 C10 H10B 109.5 . . ?
H10A C10 H10B 109.5 . . ?
C9 C10 H10C 109.5 . . ?
H10A C10 H10C 109.5 . . ?
H10B C10 H10C 109.5 . . ?

loop_
_geom_bond_atom_site_label_1
_geom_bond_atom_site_label_2
_geom_bond_distance
_geom_bond_site_symmetry_2
_geom_bond_publ_flag
Br1 Cu1 2.4661(7) . ?
Cu1 N1 1.947(3) . ?
Cu1 N1 1.947(3) 2_656 ?
S8 O3 1.441(2) . ?
S8 O4 1.447(2) . ?
S8 C9 1.770(3) . ?
S8 C7 1.780(3) . ?
O1 N4 1.233(3) . ?
N1 C2 1.339(4) . ?
N1 C5 1.368(4) . ?
O2 N4 1.231(3) . ?
N3 C2 1.359(4) . ?
N3 C4 1.386(4) . ?
N3 C6 1.486(4) . ?
N4 C4 1.422(4) . ?
C5 C4 1.358(4) . ?
C5 H5 0.95 . ?
C2 C11 1.481(4) . ?
C7 C6 1.520(4) . ?
C7 H7A 0.99 . ?
C7 H7B 0.99 . ?
C9 C10 1.526(4) . ?
C9 H9A 0.99 . ?
C9 H9B 0.99 . ?
C6 H6A 0.99 . ?
C6 H6B 0.99 . ?
C11 H11A 0.98 . ?
C11 H11B 0.98 . ?
C11 H11C 0.98 . ?
C10 H10A 0.98 . ?
C10 H10B 0.98 . ?
C10 H10C 0.98 . ?

loop_
_geom_torsion_atom_site_label_1
_geom_torsion_atom_site_label_2
_geom_torsion_atom_site_label_3
_geom_torsion_atom_site_label_4
_geom_torsion
_geom_torsion_site_symmetry_1
_geom_torsion_site_symmetry_2
_geom_torsion_site_symmetry_3
_geom_torsion_site_symmetry_4
_geom_torsion_publ_flag
C2 N1 C5 C4 0.0(3) . . . . ?
Cu1 N1 C5 C4 -179.7(2) . . . . ?
C5 N1 C2 N3 0.6(3) . . . . ?
Cu1 N1 C2 N3 -179.68(18) . . . . ?
C5 N1 C2 C11 -179.5(3) . . . . ?
Cu1 N1 C2 C11 0.3(4) . . . . ?
C4 N3 C2 N1 -0.9(3) . . . . ?
C6 N3 C2 N1 180.0(2) . . . . ?
C4 N3 C2 C11 179.1(3) . . . . ?
C6 N3 C2 C11 0.0(4) . . . . ?
N1 C5 C4 N3 -0.6(3) . . . . ?
N1 C5 C4 N4 -177.8(3) . . . . ?
C2 N3 C4 C5 0.9(3) . . . . ?
C6 N3 C4 C5 179.9(3) . . . . ?
C2 N3 C4 N4 178.2(3) . . . . ?
C6 N3 C4 N4 -2.8(4) . . . . ?
O2 N4 C4 C5 174.1(3) . . . . ?
O1 N4 C4 C5 -6.2(4) . . . . ?
O2 N4 C4 N3 -2.6(4) . . . . ?
O1 N4 C4 N3 177.0(3) . . . . ?
O3 S8 C7 C6 72.3(2) . . . . ?
O4 S8 C7 C6 -55.0(2) . . . . ?
C9 S8 C7 C6 -171.4(2) . . . . ?
O3 S8 C9 C10 -160.1(2) . . . . ?
O4 S8 C9 C10 -30.8(3) . . . . ?
C7 S8 C9 C10 84.6(2) . . . . ?
C2 N3 C6 C7 108.4(3) . . . . ?
C4 N3 C6 C7 -70.4(4) . . . . ?
S8 C7 C6 N3 -69.0(3) . . . . ?
